data_4339299
loop_
_publ_author_name
'Yang, Ying'
'Roesky, Herbert W.'
'Jones, Peter G.'
'So, Cheuk-Wai'
'Zhang, Zhensheng'
'Herbst-Irmer, Regine'
'Ye, Hongqi'

_publ_section_title
;
 Synthesis and structural characterization of monomeric heterobimetallic
 oxides with a GeII-O-M skeleton (M = Yb, Y).
;
_journal_issue 25
_journal_name_full 'Inorganic chemistry'
_journal_page_first 10860
_journal_page_last 10863
_journal_paper_doi 10.1021/ic701262x
_journal_volume 46
_journal_year 2007
_chemical_formula_sum 'C43 H59 Ge N2 O2 Yb'
_chemical_formula_weight 881.55
_chemical_name_systematic
;
 ?
;
_space_group_IT_number 2
_symmetry_cell_setting triclinic
_symmetry_space_group_name_Hall '-P 1'
_symmetry_space_group_name_H-M 'P -1'
_atom_sites_solution_hydrogens geom
_atom_sites_solution_primary direct
_atom_sites_solution_secondary difmap
_audit_creation_method SHELXL-97
_cell_angle_alpha 90.055(3)
_cell_angle_beta 98.337(3)
_cell_angle_gamma 89.994(3)
_cell_formula_units_Z 4
_cell_length_a 8.8701(6)
_cell_length_b 37.489(3)
_cell_length_c 11.9890(8)
_cell_measurement_reflns_used 8464
_cell_measurement_temperature 133(2)
_cell_measurement_theta_max 29.25
_cell_measurement_theta_min 2.37
_cell_volume 3944.6(5)
_computing_cell_refinement 'Bruker SAINT'
_computing_data_collection 'Bruker SMART'
_computing_data_reduction 'Bruker SAINT'
_computing_molecular_graphics 'Siemens XP'
_computing_publication_material SHELXL-97
_computing_structure_refinement 'SHELXL-97 (Sheldrick, 1997)'
_computing_structure_solution 'SHELXS-97 (Sheldrick, 1990)'
_diffrn_ambient_temperature 133(2)
_diffrn_detector_area_resol_mean 8.192
_diffrn_measured_fraction_theta_full 0.986
_diffrn_measured_fraction_theta_max 0.981
_diffrn_measurement_device_type 'Bruker SMART 1000 CCD area detector'
_diffrn_measurement_method 'phi and omega scans'
_diffrn_radiation_monochromator graphite
_diffrn_radiation_source 'fine-focus sealed tube'
_diffrn_radiation_type MoK\a
_diffrn_radiation_wavelength 0.71073
_diffrn_reflns_av_R_equivalents 0.0319
_diffrn_reflns_av_sigmaI/netI 0.0460
_diffrn_reflns_limit_h_max 11
_diffrn_reflns_limit_h_min -11
_diffrn_reflns_limit_k_max 50
_diffrn_reflns_limit_k_min -50
_diffrn_reflns_limit_l_max 16
_diffrn_reflns_limit_l_min -16
_diffrn_reflns_number 69676
_diffrn_reflns_theta_full 28.50
_diffrn_reflns_theta_max 28.70
_diffrn_reflns_theta_min 0.54
_exptl_absorpt_coefficient_mu 3.155
_exptl_absorpt_correction_T_max 0.5710
_exptl_absorpt_correction_T_min 0.4467
_exptl_absorpt_correction_type multi-scan
_exptl_absorpt_process_details SADABS
_exptl_crystal_colour orange
_exptl_crystal_density_diffrn 1.484
_exptl_crystal_density_meas ?
_exptl_crystal_density_method 'not measured'
_exptl_crystal_description tablet
_exptl_crystal_F_000 1796
_exptl_crystal_size_max 0.35
_exptl_crystal_size_mid 0.35
_exptl_crystal_size_min 0.20
_refine_diff_density_max 1.469
_refine_diff_density_min -2.250
_refine_diff_density_rms 0.119
_refine_ls_extinction_method none
_refine_ls_goodness_of_fit_ref 1.096
_refine_ls_hydrogen_treatment 'rigid methyls, others riding'
_refine_ls_matrix_type full
_refine_ls_number_parameters 904
_refine_ls_number_reflns 19957
_refine_ls_number_restraints 1429
_refine_ls_restrained_S_all 1.070
_refine_ls_R_factor_all 0.0497
_refine_ls_R_factor_gt 0.0385
_refine_ls_shift/su_max 0.016
_refine_ls_shift/su_mean 0.001
_refine_ls_structure_factor_coef Fsqd
_refine_ls_weighting_details 'calc w=1/[\s^2^(Fo^2^)+(0.0172P)^2^+6.8668P] where P=(Fo^2^+2Fc^2^)/3'
_refine_ls_weighting_scheme calc
_refine_ls_wR_factor_gt 0.0682
_refine_ls_wR_factor_ref 0.0709
_reflns_number_gt 17057
_reflns_number_total 19957
_reflns_threshold_expression >2sigma(I)
_cod_data_source_file ic701262x-file003.cif
_cod_data_source_block Ge(O)Yb
_cod_depositor_comments
;
The following automatic conversions were performed:

'_exptl_crystal_density_meas' value 'not measured' was changed to '?'
- the value is perceived as not measured.

Automatic conversion script
Id: cif_fix_values 3008 2015-01-20 13:52:24Z robertas 
;
_cod_original_cell_volume 3944.5(5)
_cod_database_code 4339299

loop_
_symmetry_equiv_pos_as_xyz
'x, y, z'
'-x, -y, -z'

loop_
_atom_site_label
_atom_site_type_symbol
_atom_site_fract_x
_atom_site_fract_y
_atom_site_fract_z
_atom_site_U_iso_or_equiv
_atom_site_adp_type
_atom_site_occupancy
_atom_site_symmetry_multiplicity
_atom_site_calc_flag
_atom_site_refinement_flags
Yb1 Yb 0.30066(3) 0.184837(10) 0.75789(2) 0.01976(7) Uani 1 1 d .
Ge1 Ge -0.00701(9) 0.12419(2) 0.81395(6) 0.01673(15) Uani 1 1 d D
O1 O 0.1680(6) 0.14375(14) 0.7926(5) 0.0255(12) Uani 1 1 d D
N1 N 0.0539(6) 0.09580(14) 0.9602(4) 0.0156(11) Uani 1 1 d DU
N2 N 0.0004(7) 0.07649(14) 0.7294(4) 0.0168(12) Uani 1 1 d DU
C1 C -0.0354(7) 0.06726(16) 0.9713(5) 0.0142(13) Uani 1 1 d DU
C2 C -0.0562(9) 0.0542(2) 1.0861(5) 0.0232(16) Uani 1 1 d DU
H2A H -0.0833 0.0743 1.1316 0.035 Uiso 1 1 calc R
H2B H 0.0390 0.0434 1.1227 0.035 Uiso 1 1 calc R
H2C H -0.1377 0.0364 1.0792 0.035 Uiso 1 1 calc R
C3 C -0.1127(8) 0.04946(19) 0.8772(5) 0.0181(14) Uani 1 1 d DU
H3A H -0.1985 0.0356 0.8896 0.022 Uiso 1 1 calc R
C4 C -0.0780(8) 0.04974(17) 0.7673(5) 0.0185(14) Uani 1 1 d DU
C5 C -0.1330(10) 0.0199(2) 0.6887(6) 0.037(2) Uani 1 1 d DU
H5A H -0.1991 0.0295 0.6230 0.055 Uiso 1 1 calc R
H5B H -0.1905 0.0028 0.7277 0.055 Uiso 1 1 calc R
H5C H -0.0454 0.0079 0.6639 0.055 Uiso 1 1 calc R
C6 C 0.1417(6) 0.11055(16) 1.0607(5) 0.0163(13) Uani 1 1 d DU
C7 C 0.2933(7) 0.09887(17) 1.0931(5) 0.0177(13) Uani 1 1 d DU
C8 C 0.3717(8) 0.1124(2) 1.1936(5) 0.0227(15) Uani 1 1 d DU
H8A H 0.4745 0.1053 1.2164 0.027 Uiso 1 1 calc R
C9 C 0.3046(8) 0.1356(2) 1.2608(5) 0.0240(16) Uani 1 1 d DU
H9A H 0.3585 0.1430 1.3313 0.029 Uiso 1 1 calc R
C10 C 0.1588(7) 0.1482(2) 1.2258(5) 0.0229(15) Uani 1 1 d DU
H10A H 0.1149 0.1653 1.2702 0.028 Uiso 1 1 calc R
C11 C 0.0765(7) 0.13588(17) 1.1254(5) 0.0185(13) Uani 1 1 d DU
C12 C 0.3684(7) 0.07348(18) 1.0186(6) 0.0216(15) Uani 1 1 d DU
H12A H 0.3318 0.0800 0.9384 0.026 Uiso 1 1 calc R
C13 C 0.3253(10) 0.03483(19) 1.0345(8) 0.035(2) Uani 1 1 d DU
H13A H 0.2153 0.0318 1.0120 0.053 Uiso 1 1 calc R
H13B H 0.3526 0.0282 1.1139 0.053 Uiso 1 1 calc R
H13C H 0.3802 0.0195 0.9877 0.053 Uiso 1 1 calc R
C14 C 0.5431(8) 0.0762(3) 1.0370(7) 0.037(2) Uani 1 1 d DU
H14A H 0.5733 0.1013 1.0388 0.055 Uiso 1 1 calc R
H14B H 0.5836 0.0641 0.9752 0.055 Uiso 1 1 calc R
H14C H 0.5839 0.0649 1.1087 0.055 Uiso 1 1 calc R
C15 C -0.0819(7) 0.15138(18) 1.0862(5) 0.0216(14) Uani 1 1 d DU
H15A H -0.1298 0.1373 1.0195 0.026 Uiso 1 1 calc R
C16 C -0.0637(9) 0.1899(2) 1.0481(7) 0.0340(17) Uani 1 1 d DU
H16A H -0.1637 0.1995 1.0168 0.051 Uiso 1 1 calc R
H16B H 0.0039 0.1904 0.9904 0.051 Uiso 1 1 calc R
H16C H -0.0198 0.2044 1.1128 0.051 Uiso 1 1 calc R
C17 C -0.1876(9) 0.1501(2) 1.1753(7) 0.0308(17) Uani 1 1 d DU
H17A H -0.2877 0.1596 1.1438 0.046 Uiso 1 1 calc R
H17B H -0.1447 0.1645 1.2404 0.046 Uiso 1 1 calc R
H17C H -0.1987 0.1254 1.1992 0.046 Uiso 1 1 calc R
C18 C 0.0499(7) 0.07328(18) 0.6212(5) 0.0182(13) Uani 1 1 d DU
C19 C -0.0357(8) 0.0890(2) 0.5268(5) 0.0253(15) Uani 1 1 d DU
C20 C 0.0169(8) 0.0868(2) 0.4242(6) 0.0264(16) Uani 1 1 d DU
H20A H -0.0406 0.0977 0.3602 0.032 Uiso 1 1 calc R
C21 C 0.1507(9) 0.0692(2) 0.4114(6) 0.0281(17) Uani 1 1 d DU
H21A H 0.1828 0.0673 0.3395 0.034 Uiso 1 1 calc R
C22 C 0.2359(8) 0.0546(2) 0.5052(5) 0.0241(15) Uani 1 1 d DU
H22A H 0.3297 0.0433 0.4977 0.029 Uiso 1 1 calc R
C23 C 0.1886(7) 0.05596(19) 0.6100(5) 0.0210(14) Uani 1 1 d DU
C24 C -0.1852(8) 0.1084(2) 0.5327(6) 0.0300(17) Uani 1 1 d DU
H24A H -0.2085 0.1058 0.6115 0.036 Uiso 1 1 calc R
C25 C -0.1678(12) 0.1481(2) 0.5109(8) 0.044(2) Uani 1 1 d DU
H25A H -0.0926 0.1583 0.5702 0.066 Uiso 1 1 calc R
H25B H -0.2661 0.1600 0.5108 0.066 Uiso 1 1 calc R
H25C H -0.1334 0.1514 0.4375 0.066 Uiso 1 1 calc R
C26 C -0.3186(9) 0.0923(3) 0.4538(7) 0.049(3) Uani 1 1 d DU
H26A H -0.3291 0.0670 0.4721 0.073 Uiso 1 1 calc R
H26B H -0.2996 0.0945 0.3756 0.073 Uiso 1 1 calc R
H26C H -0.4125 0.1050 0.4631 0.073 Uiso 1 1 calc R
C27 C 0.2877(8) 0.0393(2) 0.7107(6) 0.0324(18) Uani 1 1 d DU
H27A H 0.2372 0.0428 0.7793 0.039 Uiso 1 1 calc R
C28 C 0.3059(15) -0.0012(2) 0.6909(9) 0.067(3) Uani 1 1 d DU
H28A H 0.3552 -0.0124 0.7606 0.101 Uiso 1 1 calc R
H28B H 0.3686 -0.0049 0.6310 0.101 Uiso 1 1 calc R
H28C H 0.2053 -0.0119 0.6686 0.101 Uiso 1 1 calc R
C29 C 0.4430(10) 0.0577(3) 0.7294(8) 0.062(3) Uani 1 1 d DU
H29A H 0.4306 0.0825 0.7528 0.092 Uiso 1 1 calc R
H29B H 0.4872 0.0574 0.6591 0.092 Uiso 1 1 calc R
H29C H 0.5107 0.0451 0.7883 0.092 Uiso 1 1 calc R
C30 C 0.3722(11) 0.1900(3) 0.9771(7) 0.051(2) Uani 1 1 d U
H30A H 0.3216 0.1767 1.0336 0.061 Uiso 1 1 calc R
C31 C 0.4982(12) 0.1797(3) 0.9380(8) 0.063(3) Uani 1 1 d U
H31A H 0.5592 0.1579 0.9626 0.076 Uiso 1 1 calc R
C32 C 0.5502(12) 0.2091(4) 0.8800(9) 0.095(4) Uani 1 1 d U
H32A H 0.6521 0.2107 0.8540 0.114 Uiso 1 1 calc R
C33 C 0.4563(19) 0.2354(3) 0.8818(10) 0.106(5) Uani 1 1 d U
H33A H 0.4730 0.2603 0.8566 0.127 Uiso 1 1 calc R
C34 C 0.3418(15) 0.2244(3) 0.9450(9) 0.074(3) Uani 1 1 d U
H34A H 0.2638 0.2402 0.9722 0.089 Uiso 1 1 calc R
C35 C 0.3377(14) 0.2082(3) 0.5548(8) 0.053(2) Uani 1 1 d U
H35A H 0.3058 0.2322 0.5236 0.064 Uiso 1 1 calc R
C36 C 0.2538(12) 0.1780(4) 0.5373(7) 0.068(3) Uani 1 1 d U
H36A H 0.1511 0.1765 0.4904 0.082 Uiso 1 1 calc R
C37 C 0.3369(18) 0.1497(3) 0.5785(10) 0.088(4) Uani 1 1 d U
H37A H 0.3100 0.1241 0.5632 0.106 Uiso 1 1 calc R
C38 C 0.4837(15) 0.1631(4) 0.6245(11) 0.093(4) Uani 1 1 d U
H38A H 0.5791 0.1489 0.6453 0.112 Uiso 1 1 calc R
C39 C 0.4730(13) 0.2002(3) 0.6046(9) 0.059(3) Uani 1 1 d U
H39A H 0.5612 0.2171 0.6159 0.071 Uiso 1 1 calc R
O2 O 0.1023(7) 0.22570(15) 0.7240(5) 0.0309(13) Uani 1 1 d .
C40 C -0.0504(10) 0.2235(3) 0.7381(10) 0.065(3) Uani 1 1 d U
H40A H -0.0599 0.2091 0.8059 0.078 Uiso 1 1 calc R
H40B H -0.1083 0.2114 0.6720 0.078 Uiso 1 1 calc R
C41 C -0.1156(11) 0.2592(2) 0.7504(8) 0.037(2) Uani 1 1 d U
H41A H -0.1625 0.2608 0.8203 0.044 Uiso 1 1 calc R
H41B H -0.1932 0.2650 0.6851 0.044 Uiso 1 1 calc R
C42 C 0.0203(12) 0.2835(3) 0.7556(9) 0.045(2) Uani 1 1 d U
H42B H 0.0659 0.2881 0.8347 0.054 Uiso 1 1 calc R
H42C H -0.0084 0.3066 0.7182 0.054 Uiso 1 1 calc R
C43 C 0.1298(12) 0.2630(2) 0.6931(9) 0.047(2) Uani 1 1 d U
H43B H 0.1059 0.2667 0.6106 0.056 Uiso 1 1 calc R
H43C H 0.2367 0.2701 0.7187 0.056 Uiso 1 1 calc R
Yb2 Yb 0.19853(3) 0.685585(10) 0.75069(2) 0.01901(7) Uani 1 1 d .
Ge2 Ge 0.50555(9) 0.624689(19) 0.69373(6) 0.01493(15) Uani 1 1 d D
O3 O 0.3290(6) 0.64334(15) 0.7135(4) 0.0254(12) Uani 1 1 d D
N3 N 0.4450(6) 0.59577(13) 0.5450(4) 0.0137(11) Uani 1 1 d DU
N4 N 0.4935(7) 0.57660(13) 0.7755(4) 0.0144(12) Uani 1 1 d DU
C51 C 0.5342(8) 0.56814(17) 0.5345(4) 0.0151(13) Uani 1 1 d DU
C52 C 0.5546(8) 0.55450(19) 0.4181(5) 0.0182(15) Uani 1 1 d DU
H52A H 0.4564 0.5550 0.3687 0.027 Uiso 1 1 calc R
H52B H 0.5930 0.5300 0.4241 0.027 Uiso 1 1 calc R
H52C H 0.6276 0.5697 0.3864 0.027 Uiso 1 1 calc R
C53 C 0.6085(8) 0.54895(17) 0.6275(5) 0.0175(14) Uani 1 1 d DU
H53A H 0.6886 0.5334 0.6140 0.021 Uiso 1 1 calc R
C54 C 0.5755(8) 0.55058(16) 0.7384(5) 0.0165(14) Uani 1 1 d DU
C55 C 0.6291(9) 0.51922(17) 0.8123(5) 0.0236(16) Uani 1 1 d DU
H55A H 0.6539 0.5272 0.8906 0.035 Uiso 1 1 calc R
H55B H 0.7200 0.5089 0.7873 0.035 Uiso 1 1 calc R
H55C H 0.5483 0.5012 0.8068 0.035 Uiso 1 1 calc R
C56 C 0.3579(6) 0.61079(16) 0.4458(4) 0.0143(12) Uani 1 1 d DU
C57 C 0.2065(7) 0.59920(17) 0.4130(5) 0.0172(13) Uani 1 1 d DU
C58 C 0.1280(8) 0.61190(19) 0.3125(5) 0.0214(14) Uani 1 1 d DU
H58A H 0.0281 0.6033 0.2875 0.026 Uiso 1 1 calc R
C59 C 0.1913(7) 0.63681(19) 0.2475(5) 0.0230(15) Uani 1 1 d DU
H59A H 0.1360 0.6452 0.1787 0.028 Uiso 1 1 calc R
C60 C 0.3370(8) 0.64928(19) 0.2850(5) 0.0225(14) Uani 1 1 d DU
H60A H 0.3796 0.6669 0.2419 0.027 Uiso 1 1 calc R
C61 C 0.4229(7) 0.63690(16) 0.3838(5) 0.0169(13) Uani 1 1 d DU
C62 C 0.1321(7) 0.57357(17) 0.4860(6) 0.0200(15) Uani 1 1 d DU
H62A H 0.1647 0.5805 0.5664 0.024 Uiso 1 1 calc R
C63 C -0.0422(7) 0.5755(2) 0.4631(7) 0.0277(17) Uani 1 1 d DU
H63A H -0.0853 0.5584 0.5116 0.042 Uiso 1 1 calc R
H63B H -0.0773 0.5697 0.3839 0.042 Uiso 1 1 calc R
H63C H -0.0755 0.5997 0.4792 0.042 Uiso 1 1 calc R
C64 C 0.1802(9) 0.53472(18) 0.4722(7) 0.0284(18) Uani 1 1 d DU
H64A H 0.2896 0.5323 0.4984 0.043 Uiso 1 1 calc R
H64B H 0.1585 0.5279 0.3925 0.043 Uiso 1 1 calc R
H64C H 0.1233 0.5192 0.5168 0.043 Uiso 1 1 calc R
C65 C 0.5782(7) 0.65367(18) 0.4245(6) 0.0222(14) Uani 1 1 d DU
H65A H 0.6277 0.6397 0.4908 0.027 Uiso 1 1 calc R
C66 C 0.6829(9) 0.6526(2) 0.3337(6) 0.0307(18) Uani 1 1 d DU
H66A H 0.6901 0.6281 0.3068 0.046 Uiso 1 1 calc R
H66B H 0.7845 0.6611 0.3656 0.046 Uiso 1 1 calc R
H66C H 0.6411 0.6680 0.2706 0.046 Uiso 1 1 calc R
C67 C 0.5573(10) 0.69196(19) 0.4632(7) 0.0360(19) Uani 1 1 d DU
H67A H 0.4954 0.6920 0.5246 0.054 Uiso 1 1 calc R
H67B H 0.5058 0.7060 0.4000 0.054 Uiso 1 1 calc R
H67C H 0.6571 0.7025 0.4899 0.054 Uiso 1 1 calc R
C68 C 0.4460(7) 0.57416(18) 0.8848(4) 0.0166(13) Uani 1 1 d DU
C69 C 0.5369(7) 0.58815(19) 0.9797(5) 0.0188(14) Uani 1 1 d DU
C70 C 0.4871(9) 0.5854(2) 1.0842(6) 0.0269(17) Uani 1 1 d DU
H70A H 0.5491 0.5946 1.1491 0.032 Uiso 1 1 calc R
C71 C 0.3493(8) 0.5696(2) 1.0953(6) 0.0240(16) Uani 1 1 d DU
H71A H 0.3148 0.5688 1.1667 0.029 Uiso 1 1 calc R
C72 C 0.2622(9) 0.5549(2) 1.0013(5) 0.0266(16) Uani 1 1 d DU
H72A H 0.1704 0.5428 1.0100 0.032 Uiso 1 1 calc R
C73 C 0.3056(7) 0.55729(19) 0.8936(5) 0.0203(14) Uani 1 1 d DU
C74 C 0.6889(8) 0.60709(19) 0.9724(6) 0.0255(16) Uani 1 1 d DU
H74A H 0.7127 0.6045 0.8938 0.031 Uiso 1 1 calc R
C75 C 0.6713(11) 0.64719(19) 0.9973(7) 0.038(2) Uani 1 1 d DU
H75A H 0.7667 0.6596 0.9904 0.056 Uiso 1 1 calc R
H75B H 0.6471 0.6502 1.0739 0.056 Uiso 1 1 calc R
H75C H 0.5888 0.6572 0.9432 0.056 Uiso 1 1 calc R
C76 C 0.8203(9) 0.5908(3) 1.0536(7) 0.039(2) Uani 1 1 d DU
H76A H 0.9162 0.6023 1.0423 0.059 Uiso 1 1 calc R
H76B H 0.8264 0.5652 1.0390 0.059 Uiso 1 1 calc R
H76C H 0.8023 0.5947 1.1315 0.059 Uiso 1 1 calc R
C77 C 0.2028(9) 0.5420(2) 0.7934(6) 0.0325(17) Uani 1 1 d DU
H77A H 0.2550 0.5454 0.7256 0.039 Uiso 1 1 calc R
C78 C 0.1774(13) 0.5018(2) 0.8064(8) 0.049(2) Uani 1 1 d DU
H78A H 0.2761 0.4899 0.8248 0.073 Uiso 1 1 calc R
H78B H 0.1236 0.4922 0.7356 0.073 Uiso 1 1 calc R
H78C H 0.1163 0.4978 0.8671 0.073 Uiso 1 1 calc R
C79 C 0.0513(9) 0.5618(3) 0.7716(8) 0.045(2) Uani 1 1 d DU
H79A H -0.0108 0.5518 0.7046 0.067 Uiso 1 1 calc R
H79B H 0.0700 0.5871 0.7595 0.067 Uiso 1 1 calc R
H79C H -0.0027 0.5590 0.8369 0.067 Uiso 1 1 calc R
C80 C -0.0670(9) 0.6988(2) 0.6351(9) 0.062(2) Uani 1 1 d DU
H80A H -0.1673 0.6957 0.6626 0.074 Uiso 1 1 calc R
C81 C 0.0118(10) 0.7308(2) 0.6331(8) 0.054(2) Uani 1 1 d DU
H81A H -0.0218 0.7540 0.6624 0.065 Uiso 1 1 calc R
C82 C 0.1333(11) 0.7268(3) 0.5710(7) 0.057(2) Uani 1 1 d DU
H82A H 0.1983 0.7462 0.5465 0.068 Uiso 1 1 calc R
C83 C 0.1249(11) 0.6906(3) 0.5317(6) 0.051(2) Uani 1 1 d DU
H83A H 0.1834 0.6802 0.4741 0.062 Uiso 1 1 calc R
C84 C 0.0017(11) 0.6742(3) 0.5736(8) 0.059(3) Uani 1 1 d DU
H84A H -0.0418 0.6504 0.5494 0.070 Uiso 1 1 calc R
C85 C 0.0401(10) 0.6605(2) 0.8984(8) 0.052(2) Uani 1 1 d DU
H85A H -0.0435 0.6425 0.8832 0.063 Uiso 1 1 calc R
C86 C 0.1910(10) 0.6532(2) 0.9412(7) 0.0410(18) Uani 1 1 d DU
H86A H 0.2327 0.6288 0.9598 0.049 Uiso 1 1 calc R
C87 C 0.2661(10) 0.6848(2) 0.9748(6) 0.0447(18) Uani 1 1 d DU
H87A H 0.3705 0.6868 1.0188 0.054 Uiso 1 1 calc R
C88 C 0.1610(11) 0.7123(2) 0.9531(7) 0.045(2) Uani 1 1 d DU
H88A H 0.1800 0.7377 0.9769 0.053 Uiso 1 1 calc R
C89 C 0.0197(10) 0.6984(2) 0.9065(8) 0.048(2) Uani 1 1 d DU
H89A H -0.0795 0.7115 0.8949 0.057 Uiso 1 1 calc R
O4 O 0.3937(6) 0.72740(14) 0.7721(5) 0.0276(13) Uani 1 1 d D
C90 C 0.3728(10) 0.7646(2) 0.7951(8) 0.038(2) Uani 1 1 d DU
H90A H 0.3965 0.7695 0.8769 0.045 Uiso 1 1 calc R
H90B H 0.2666 0.7720 0.7685 0.045 Uiso 1 1 calc R
C91 C 0.4817(11) 0.7839(2) 0.7317(8) 0.035(2) Uani 1 1 d DU
H91A H 0.5136 0.8070 0.7680 0.042 Uiso 1 1 calc R
H91B H 0.4364 0.7882 0.6524 0.042 Uiso 1 1 calc R
C92 C 0.6159(11) 0.7576(2) 0.7392(8) 0.038(2) Uani 1 1 d DU
H92A H 0.6480 0.7541 0.6643 0.046 Uiso 1 1 calc R
H92B H 0.7040 0.7665 0.7921 0.046 Uiso 1 1 calc R
C93 C 0.5566(9) 0.7234(2) 0.7815(6) 0.0295(16) Uani 1 1 d DU
H93A H 0.5827 0.7030 0.7355 0.035 Uiso 1 1 calc R
H93B H 0.6013 0.7192 0.8610 0.035 Uiso 1 1 calc R

loop_
_atom_site_aniso_label
_atom_site_aniso_U_11
_atom_site_aniso_U_22
_atom_site_aniso_U_33
_atom_site_aniso_U_23
_atom_site_aniso_U_13
_atom_site_aniso_U_12
Yb1 0.01636(17) 0.01695(16) 0.02616(17) 0.00236(12) 0.00371(11) -0.00278(13)
Ge1 0.0173(4) 0.0143(4) 0.0181(4) 0.0008(3) 0.0010(3) -0.0002(3)
O1 0.028(3) 0.017(3) 0.032(3) 0.008(2) 0.007(2) -0.004(2)
N1 0.014(3) 0.016(3) 0.017(3) 0.000(2) 0.001(2) 0.001(2)
N2 0.015(3) 0.019(3) 0.016(3) 0.004(2) 0.001(2) 0.001(2)
C1 0.009(3) 0.012(3) 0.022(3) -0.001(2) 0.005(2) 0.003(2)
C2 0.021(4) 0.029(4) 0.020(3) 0.002(3) 0.004(3) 0.001(3)
C3 0.009(3) 0.024(4) 0.021(3) 0.003(2) 0.003(2) -0.002(3)
C4 0.011(4) 0.017(3) 0.026(3) 0.000(2) 0.000(3) 0.000(3)
C5 0.038(5) 0.038(5) 0.035(5) -0.011(3) 0.010(4) -0.021(4)
C6 0.013(3) 0.015(3) 0.021(3) 0.001(2) 0.002(2) -0.004(2)
C7 0.014(3) 0.017(3) 0.023(3) 0.002(2) 0.003(2) -0.001(3)
C8 0.015(4) 0.032(4) 0.020(4) 0.004(3) -0.003(2) -0.006(3)
C9 0.024(4) 0.035(4) 0.012(4) 0.001(2) 0.002(3) -0.008(3)
C10 0.021(3) 0.027(4) 0.020(3) -0.007(3) 0.001(2) -0.004(3)
C11 0.013(3) 0.021(3) 0.021(3) 0.002(2) 0.004(2) 0.003(2)
C12 0.014(4) 0.026(4) 0.023(4) 0.001(3) -0.002(3) 0.006(3)
C13 0.027(5) 0.023(4) 0.059(6) 0.001(4) 0.016(4) 0.009(3)
C14 0.020(4) 0.049(6) 0.044(5) -0.003(4) 0.009(4) 0.003(4)
C15 0.020(3) 0.021(3) 0.021(3) -0.006(2) -0.007(2) 0.005(3)
C16 0.032(4) 0.034(4) 0.035(4) 0.005(3) -0.003(3) 0.009(4)
C17 0.020(4) 0.034(4) 0.038(4) -0.005(3) 0.003(3) 0.011(3)
C18 0.024(4) 0.013(3) 0.018(3) -0.003(2) 0.006(2) 0.000(3)
C19 0.025(4) 0.027(4) 0.023(3) -0.005(3) 0.005(3) -0.002(3)
C20 0.026(4) 0.032(4) 0.021(4) 0.003(3) 0.000(3) 0.003(3)
C21 0.038(5) 0.028(4) 0.021(3) -0.004(3) 0.014(3) -0.002(3)
C22 0.024(4) 0.022(4) 0.027(4) -0.001(3) 0.006(3) 0.003(3)
C23 0.025(4) 0.016(3) 0.021(3) -0.004(2) 0.002(2) 0.000(3)
C24 0.021(4) 0.050(5) 0.018(4) -0.002(3) 0.000(3) 0.006(3)
C25 0.047(6) 0.052(5) 0.035(5) 0.007(4) 0.015(4) 0.023(4)
C26 0.028(5) 0.081(7) 0.033(5) -0.019(4) -0.006(3) 0.014(4)
C27 0.029(4) 0.047(4) 0.020(4) 0.005(3) 0.001(3) 0.019(3)
C28 0.096(9) 0.051(5) 0.053(7) 0.017(5) 0.002(6) 0.041(5)
C29 0.036(5) 0.113(8) 0.032(5) 0.006(5) -0.006(4) 0.007(5)
C30 0.048(5) 0.065(6) 0.034(5) 0.014(4) -0.012(3) -0.030(5)
C31 0.053(6) 0.071(6) 0.052(6) 0.012(4) -0.037(4) 0.006(4)
C32 0.054(6) 0.183(12) 0.038(5) 0.033(7) -0.023(4) -0.078(6)
C33 0.164(11) 0.077(7) 0.053(7) 0.035(5) -0.065(7) -0.083(7)
C34 0.112(8) 0.047(5) 0.049(6) -0.031(4) -0.035(5) 0.004(5)
C35 0.090(7) 0.052(5) 0.025(5) 0.005(4) 0.030(4) -0.001(5)
C36 0.076(6) 0.110(8) 0.024(4) -0.024(5) 0.027(4) -0.046(5)
C37 0.169(10) 0.032(4) 0.086(8) -0.032(4) 0.097(7) -0.027(5)
C38 0.089(6) 0.111(8) 0.099(9) 0.020(7) 0.075(6) 0.060(6)
C39 0.059(5) 0.073(6) 0.055(6) -0.017(5) 0.042(4) -0.029(5)
O2 0.026(3) 0.024(3) 0.045(4) 0.010(2) 0.012(2) 0.001(3)
C40 0.020(4) 0.039(4) 0.142(9) 0.028(5) 0.034(5) 0.010(3)
C41 0.036(5) 0.036(4) 0.041(5) 0.002(3) 0.017(4) 0.012(4)
C42 0.047(6) 0.027(4) 0.057(6) 0.002(4) -0.004(4) 0.005(4)
C43 0.040(5) 0.017(4) 0.087(7) 0.022(4) 0.021(5) 0.006(4)
Yb2 0.01625(17) 0.01613(16) 0.02492(17) -0.00321(12) 0.00385(11) 0.00273(12)
Ge2 0.0171(4) 0.0125(4) 0.0146(3) -0.0011(2) 0.0005(3) -0.0003(3)
O3 0.023(3) 0.032(3) 0.022(3) 0.005(2) 0.006(2) 0.009(2)
N3 0.011(3) 0.014(3) 0.016(3) 0.0008(19) 0.0025(19) 0.000(2)
N4 0.016(3) 0.010(3) 0.017(3) 0.005(2) 0.003(2) 0.003(2)
C51 0.015(3) 0.018(3) 0.011(3) -0.004(2) -0.001(2) -0.003(2)
C52 0.015(4) 0.017(4) 0.022(3) 0.000(3) 0.003(3) 0.007(3)
C53 0.019(4) 0.012(3) 0.022(3) -0.001(2) 0.005(2) 0.005(3)
C54 0.019(4) 0.012(3) 0.017(3) 0.002(2) -0.001(2) 0.003(3)
C55 0.040(5) 0.016(3) 0.014(3) 0.003(2) 0.001(3) 0.005(3)
C56 0.018(3) 0.017(3) 0.008(3) -0.003(2) 0.002(2) 0.002(2)
C57 0.018(3) 0.018(3) 0.015(3) -0.007(2) 0.002(2) 0.003(3)
C58 0.013(4) 0.024(4) 0.026(4) -0.005(3) -0.002(2) -0.002(3)
C59 0.020(4) 0.027(4) 0.018(4) 0.000(2) -0.010(2) 0.008(3)
C60 0.031(4) 0.021(3) 0.015(3) -0.001(2) 0.004(2) -0.002(3)
C61 0.023(3) 0.014(3) 0.011(3) 0.000(2) -0.004(2) 0.003(2)
C62 0.017(4) 0.019(4) 0.024(4) 0.000(3) 0.004(3) 0.001(3)
C63 0.016(4) 0.031(5) 0.035(5) -0.005(3) 0.000(3) 0.000(3)
C64 0.019(4) 0.021(4) 0.043(5) -0.001(3) -0.002(3) -0.004(3)
C65 0.020(3) 0.025(4) 0.020(3) 0.002(2) 0.001(2) -0.006(3)
C66 0.028(4) 0.045(5) 0.019(4) 0.008(3) 0.001(3) -0.009(4)
C67 0.041(5) 0.019(4) 0.044(5) 0.000(3) -0.006(3) -0.007(3)
C68 0.020(3) 0.018(3) 0.011(3) 0.002(2) 0.003(2) 0.008(3)
C69 0.019(3) 0.020(3) 0.016(3) -0.002(2) 0.001(2) -0.003(3)
C70 0.037(4) 0.029(4) 0.016(3) 0.004(3) 0.008(3) -0.003(3)
C71 0.031(4) 0.023(4) 0.021(3) 0.007(3) 0.012(3) 0.004(3)
C72 0.034(5) 0.017(4) 0.032(4) 0.011(3) 0.012(3) -0.001(3)
C73 0.023(3) 0.014(3) 0.024(3) 0.002(2) 0.004(2) -0.002(3)
C74 0.028(4) 0.032(4) 0.017(4) -0.003(3) 0.005(3) -0.011(3)
C75 0.045(6) 0.034(4) 0.036(5) -0.003(3) 0.014(4) -0.016(4)
C76 0.024(4) 0.060(6) 0.031(5) 0.001(4) -0.004(3) -0.008(4)
C77 0.037(4) 0.032(4) 0.029(4) 0.001(3) 0.007(3) -0.015(3)
C78 0.074(7) 0.031(4) 0.040(5) -0.002(4) 0.004(4) -0.027(4)
C79 0.021(4) 0.067(5) 0.043(5) 0.013(4) -0.004(3) -0.011(4)
C80 0.019(4) 0.071(5) 0.087(7) -0.021(4) -0.019(3) 0.011(3)
C81 0.067(5) 0.044(4) 0.046(5) -0.007(4) -0.011(4) 0.044(4)
C82 0.062(5) 0.065(5) 0.036(5) 0.019(4) -0.019(4) 0.003(4)
C83 0.063(6) 0.073(6) 0.015(4) 0.003(4) -0.008(3) 0.041(5)
C84 0.050(6) 0.069(5) 0.048(6) -0.032(4) -0.023(4) 0.008(4)
C85 0.058(5) 0.051(4) 0.056(5) 0.014(4) 0.034(4) -0.017(4)
C86 0.065(4) 0.026(3) 0.038(4) 0.009(3) 0.025(3) 0.020(3)
C87 0.067(5) 0.047(4) 0.020(4) -0.001(3) 0.008(3) 0.004(4)
C88 0.074(6) 0.031(4) 0.038(5) 0.000(3) 0.036(4) 0.007(3)
C89 0.044(4) 0.047(5) 0.062(6) 0.009(4) 0.039(4) 0.017(4)
O4 0.024(3) 0.010(2) 0.052(4) -0.004(2) 0.014(2) -0.003(2)
C90 0.021(4) 0.032(5) 0.061(6) -0.015(4) 0.008(3) 0.000(3)
C91 0.044(5) 0.017(4) 0.044(5) 0.008(3) 0.006(4) -0.002(3)
C92 0.033(5) 0.035(4) 0.050(5) -0.002(4) 0.022(4) -0.003(4)
C93 0.032(4) 0.019(3) 0.035(4) 0.004(2) -0.004(3) 0.004(3)

loop_
_atom_type_symbol
_atom_type_description
_atom_type_scat_dispersion_real
_atom_type_scat_dispersion_imag
_atom_type_scat_source
C C 0.0033 0.0016 'International Tables Vol C Tables 4.2.6.8 and 6.1.1.4'
H H 0.0000 0.0000 'International Tables Vol C Tables 4.2.6.8 and 6.1.1.4'
N N 0.0061 0.0033 'International Tables Vol C Tables 4.2.6.8 and 6.1.1.4'
O O 0.0106 0.0060 'International Tables Vol C Tables 4.2.6.8 and 6.1.1.4'
Ge Ge 0.1547 1.8001 'International Tables Vol C Tables 4.2.6.8 and 6.1.1.4'
Yb Yb -0.3850 5.5486 'International Tables Vol C Tables 4.2.6.8 and 6.1.1.4'

loop_
_geom_angle_atom_site_label_1
_geom_angle_atom_site_label_2
_geom_angle_atom_site_label_3
_geom_angle
O1 Yb1 O2 95.2(2)
O1 Yb1 C38 109.1(4)
O2 Yb1 C38 129.1(3)
O1 Yb1 C37 86.0(3)
O2 Yb1 C37 111.9(4)
C38 Yb1 C37 32.2(4)
O1 Yb1 C31 96.6(3)
O2 Yb1 C31 126.9(3)
C38 Yb1 C31 94.8(4)
C37 Yb1 C31 120.5(5)
O1 Yb1 C39 136.9(3)
O2 Yb1 C39 103.7(3)
C38 Yb1 C39 31.6(3)
C37 Yb1 C39 51.1(3)
C31 Yb1 C39 102.1(4)
O1 Yb1 C30 85.0(3)
O2 Yb1 C30 101.2(3)
C38 Yb1 C30 124.4(4)
C37 Yb1 C30 146.3(4)
C31 Yb1 C30 29.6(3)
C39 Yb1 C30 127.3(3)
O1 Yb1 C36 97.0(3)
O2 Yb1 C36 83.2(3)
C38 Yb1 C36 50.6(4)
C37 Yb1 C36 29.9(4)
C31 Yb1 C36 145.4(4)
C39 Yb1 C36 48.6(3)
C30 Yb1 C36 175.0(3)
O1 Yb1 C32 128.1(3)
O2 Yb1 C32 115.1(4)
C38 Yb1 C32 84.2(5)
C37 Yb1 C32 116.3(5)
C31 Yb1 C32 31.5(3)
C39 Yb1 C32 77.6(4)
C30 Yb1 C32 49.8(3)
C36 Yb1 C32 126.2(3)
O1 Yb1 C35 126.6(3)
O2 Yb1 C35 79.2(3)
C38 Yb1 C35 50.3(4)
C37 Yb1 C35 50.0(3)
C31 Yb1 C35 129.3(4)
C39 Yb1 C35 28.5(3)
C30 Yb1 C35 148.4(3)
C36 Yb1 C35 29.7(3)
C32 Yb1 C35 100.9(3)
O1 Yb1 C33 134.3(3)
O2 Yb1 C33 86.9(4)
C38 Yb1 C33 104.4(5)
C37 Yb1 C33 135.2(5)
C31 Yb1 C33 49.8(4)
C39 Yb1 C33 85.8(4)
C30 Yb1 C33 50.1(3)
C36 Yb1 C33 128.5(4)
C32 Yb1 C33 28.2(4)
C35 Yb1 C33 98.8(4)
O1 Yb1 C34 105.3(3)
O2 Yb1 C34 77.8(3)
C38 Yb1 C34 132.6(5)
C37 Yb1 C34 164.8(5)
C31 Yb1 C34 49.1(4)
C39 Yb1 C34 116.4(4)
C30 Yb1 C34 29.8(3)
C36 Yb1 C34 151.8(4)
C32 Yb1 C34 48.7(4)
C35 Yb1 C34 124.5(4)
C33 Yb1 C34 30.7(4)
O1 Ge1 N1 102.2(2)
O1 Ge1 N2 101.4(2)
N1 Ge1 N2 87.0(2)
Ge1 O1 Yb1 153.7(3)
C1 N1 C6 118.3(5)
C1 N1 Ge1 114.2(4)
C6 N1 Ge1 123.8(4)
C4 N2 C18 119.2(5)
C4 N2 Ge1 115.4(4)
C18 N2 Ge1 123.6(4)
N1 C1 C3 121.6(5)
N1 C1 C2 120.1(5)
C3 C1 C2 118.3(5)
C4 C3 C1 127.4(6)
N2 C4 C3 121.6(5)
N2 C4 C5 118.9(5)
C3 C4 C5 119.4(6)
C11 C6 C7 120.7(5)
C11 C6 N1 120.2(5)
C7 C6 N1 119.1(5)
C8 C7 C6 117.4(5)
C8 C7 C12 121.8(5)
C6 C7 C12 120.8(5)
C9 C8 C7 122.0(6)
C8 C9 C10 120.2(6)
C9 C10 C11 119.9(6)
C10 C11 C6 119.7(5)
C10 C11 C15 118.8(5)
C6 C11 C15 121.5(5)
C13 C12 C7 112.6(6)
C13 C12 C14 108.2(6)
C7 C12 C14 113.1(6)
C17 C15 C11 113.9(5)
C17 C15 C16 110.0(6)
C11 C15 C16 108.6(6)
C19 C18 C23 119.7(5)
C19 C18 N2 119.7(5)
C23 C18 N2 120.6(5)
C20 C19 C18 118.8(6)
C20 C19 C24 118.6(6)
C18 C19 C24 122.6(5)
C19 C20 C21 122.1(6)
C22 C21 C20 118.6(6)
C21 C22 C23 121.7(6)
C22 C23 C18 119.0(5)
C22 C23 C27 119.4(6)
C18 C23 C27 121.6(5)
C19 C24 C25 110.3(6)
C19 C24 C26 112.6(6)
C25 C24 C26 111.6(7)
C23 C27 C29 109.6(7)
C23 C27 C28 110.0(7)
C29 C27 C28 110.7(8)
C31 C30 C34 108.6(10)
C31 C30 Yb1 73.7(5)
C34 C30 Yb1 77.1(5)
C30 C31 C32 107.2(10)
C30 C31 Yb1 76.7(5)
C32 C31 Yb1 76.1(6)
C33 C32 C31 109.2(11)
C33 C32 Yb1 77.3(7)
C31 C32 Yb1 72.4(6)
C32 C33 C34 107.5(10)
C32 C33 Yb1 74.4(7)
C34 C33 Yb1 74.7(6)
C30 C34 C33 107.4(11)
C30 C34 Yb1 73.1(5)
C33 C34 Yb1 74.5(6)
C39 C35 C36 109.1(10)
C39 C35 Yb1 74.3(6)
C36 C35 Yb1 74.1(5)
C37 C36 C35 110.1(10)
C37 C36 Yb1 73.0(6)
C35 C36 Yb1 76.2(5)
C36 C37 C38 106.6(9)
C36 C37 Yb1 77.1(5)
C38 C37 Yb1 73.6(6)
C39 C38 C37 104.2(11)
C39 C38 Yb1 76.1(6)
C37 C38 Yb1 74.2(5)
C35 C39 C38 110.0(11)
C35 C39 Yb1 77.2(6)
C38 C39 Yb1 72.3(6)
C40 O2 C43 106.6(7)
C40 O2 Yb1 131.7(5)
C43 O2 Yb1 121.3(5)
O2 C40 C41 111.2(8)
C40 C41 C42 103.3(7)
C41 C42 C43 103.8(7)
O2 C43 C42 102.3(7)
O3 Yb2 O4 96.3(2)
O3 Yb2 C84 91.7(3)
O4 Yb2 C84 127.4(3)
O3 Yb2 C85 104.3(3)
O4 Yb2 C85 129.7(3)
C84 Yb2 C85 97.6(3)
O3 Yb2 C86 85.2(2)
O4 Yb2 C86 109.5(2)
C84 Yb2 C86 123.1(3)
C85 Yb2 C86 31.1(2)
O3 Yb2 C80 121.9(3)
O4 Yb2 C80 122.2(3)
C84 Yb2 C80 30.8(2)
C85 Yb2 C80 84.0(3)
C86 Yb2 C80 114.9(3)
O3 Yb2 C83 84.5(2)
O4 Yb2 C83 97.8(3)
C84 Yb2 C83 31.4(2)
C85 Yb2 C83 129.0(3)
C86 Yb2 C83 151.7(3)
C80 Yb2 C83 51.5(3)
O3 Yb2 C81 135.5(2)
O4 Yb2 C81 91.5(3)
C84 Yb2 C81 50.7(3)
C85 Yb2 C81 103.8(3)
C86 Yb2 C81 132.7(3)
C80 Yb2 C81 30.8(2)
C83 Yb2 C81 51.0(3)
O3 Yb2 C82 109.8(3)
O4 Yb2 C82 76.5(3)
C84 Yb2 C82 52.0(3)
C85 Yb2 C82 133.8(3)
C86 Yb2 C82 163.5(3)
C80 Yb2 C82 51.7(3)
C83 Yb2 C82 31.6(2)
C81 Yb2 C82 30.9(2)
O3 Yb2 C89 134.8(2)
O4 Yb2 C89 108.1(2)
C84 Yb2 C89 101.9(3)
C85 Yb2 C89 31.7(2)
C86 Yb2 C89 51.2(3)
C80 Yb2 C89 75.8(3)
C83 Yb2 C89 127.1(3)
C81 Yb2 C89 82.4(3)
C82 Yb2 C89 112.6(3)
O3 Yb2 C87 99.1(2)
O4 Yb2 C87 80.9(2)
C84 Yb2 C87 148.5(3)
C85 Yb2 C87 51.1(3)
C86 Yb2 C87 30.6(2)
C80 Yb2 C87 126.4(3)
C83 Yb2 C87 176.3(3)
C81 Yb2 C87 125.4(3)
C82 Yb2 C87 144.9(3)
C89 Yb2 C87 50.6(3)
O3 Yb2 C88 129.2(2)
O4 Yb2 C88 80.6(2)
C84 Yb2 C88 130.2(3)
C85 Yb2 C88 50.9(3)
C86 Yb2 C88 50.1(2)
C80 Yb2 C88 100.9(3)
C83 Yb2 C88 146.3(3)
C81 Yb2 C88 95.3(3)
C82 Yb2 C88 118.4(3)
C89 Yb2 C88 30.3(2)
C87 Yb2 C88 30.1(2)
O3 Ge2 N4 100.0(2)
O3 Ge2 N3 101.3(2)
N4 Ge2 N3 85.9(2)
Ge2 O3 Yb2 151.3(4)
C51 N3 C56 119.1(5)
C51 N3 Ge2 113.9(4)
C56 N3 Ge2 123.0(4)
C54 N4 C68 120.3(5)
C54 N4 Ge2 114.4(4)
C68 N4 Ge2 122.2(4)
N3 C51 C53 122.9(5)
N3 C51 C52 120.2(5)
C53 C51 C52 116.8(5)
C54 C53 C51 126.2(6)
N4 C54 C53 123.2(5)
N4 C54 C55 121.1(5)
C53 C54 C55 115.6(5)
C61 C56 C57 120.9(5)
C61 C56 N3 120.0(5)
C57 C56 N3 119.0(5)
C58 C57 C56 118.3(5)
C58 C57 C62 121.0(6)
C56 C57 C62 120.7(5)
C57 C58 C59 121.8(6)
C60 C59 C58 118.6(6)
C59 C60 C61 122.2(6)
C60 C61 C56 117.9(5)
C60 C61 C65 119.4(5)
C56 C61 C65 122.6(5)
C57 C62 C63 112.3(6)
C57 C62 C64 112.9(5)
C63 C62 C64 108.4(6)
C61 C65 C67 109.9(6)
C61 C65 C66 112.0(6)
C67 C65 C66 110.7(6)
C69 C68 C73 121.1(5)
C69 C68 N4 120.5(5)
C73 C68 N4 118.3(5)
C70 C69 C68 119.0(5)
C70 C69 C74 118.7(5)
C68 C69 C74 122.3(5)
C71 C70 C69 121.3(6)
C70 C71 C72 119.2(6)
C71 C72 C73 121.9(6)
C72 C73 C68 117.4(5)
C72 C73 C77 119.5(6)
C68 C73 C77 123.1(5)
C76 C74 C69 111.9(6)
C76 C74 C75 110.7(7)
C69 C74 C75 108.9(6)
C73 C77 C79 111.6(6)
C73 C77 C78 111.8(6)
C79 C77 C78 110.8(7)
C84 C80 C81 107.8(7)
C84 C80 Yb2 73.8(6)
C81 C80 Yb2 75.8(5)
C80 C81 C82 110.1(7)
C80 C81 Yb2 73.4(5)
C82 C81 Yb2 75.1(5)
C81 C82 C83 105.5(7)
C81 C82 Yb2 74.0(5)
C83 C82 Yb2 73.1(5)
C84 C83 C82 107.5(7)
C84 C83 Yb2 72.8(5)
C82 C83 Yb2 75.2(5)
C80 C84 C83 109.0(8)
C80 C84 Yb2 75.4(5)
C83 C84 Yb2 75.8(5)
C86 C85 C89 107.1(8)
C86 C85 Yb2 74.7(5)
C89 C85 Yb2 76.9(5)
C87 C86 C85 109.5(7)
C87 C86 Yb2 77.5(5)
C85 C86 Yb2 74.2(5)
C86 C87 C88 107.4(7)
C86 C87 Yb2 72.0(4)
C88 C87 Yb2 75.9(5)
C87 C88 C89 109.6(7)
C87 C88 Yb2 74.0(4)
C89 C88 Yb2 73.8(5)
C88 C89 C85 106.3(8)
C88 C89 Yb2 75.9(5)
C85 C89 Yb2 71.4(5)
C90 O4 C93 103.9(6)
C90 O4 Yb2 124.1(5)
C93 O4 Yb2 131.5(4)
O4 C90 C91 105.2(6)
C90 C91 C92 102.1(6)
C93 C92 C91 105.1(6)
O4 C93 C92 106.4(6)

loop_
_geom_bond_atom_site_label_1
_geom_bond_atom_site_label_2
_geom_bond_distance
Yb1 O1 2.018(5)
Yb1 O2 2.324(6)
Yb1 C38 2.571(9)
Yb1 C37 2.580(9)
Yb1 C31 2.583(9)
Yb1 C39 2.620(9)
Yb1 C30 2.620(8)
Yb1 C36 2.629(8)
Yb1 C32 2.632(10)
Yb1 C35 2.654(9)
Yb1 C33 2.666(11)
Yb1 C34 2.669(9)
Ge1 O1 1.769(5)
Ge1 N1 2.057(5)
Ge1 N2 2.061(5)
N1 C1 1.350(7)
N1 C6 1.446(7)
N2 C4 1.337(7)
N2 C18 1.434(6)
C1 C3 1.401(7)
C1 C2 1.497(7)
C3 C4 1.396(7)
C4 C5 1.498(7)
C6 C11 1.402(7)
C6 C7 1.414(7)
C7 C8 1.396(7)
C7 C12 1.522(7)
C8 C9 1.379(8)
C9 C10 1.384(8)
C10 C11 1.393(7)
C11 C15 1.529(7)
C12 C13 1.518(8)
C12 C14 1.537(8)
C15 C17 1.521(8)
C15 C16 1.530(8)
C18 C19 1.399(7)
C18 C23 1.414(7)
C19 C20 1.380(7)
C19 C24 1.522(7)
C20 C21 1.385(8)
C21 C22 1.375(8)
C22 C23 1.382(7)
C23 C27 1.521(7)
C24 C25 1.523(9)
C24 C26 1.528(8)
C27 C29 1.527(9)
C27 C28 1.549(9)
C30 C31 1.330(13)
C30 C34 1.361(13)
C31 C32 1.416(14)
C32 C33 1.293(19)
C33 C34 1.414(17)
C35 C39 1.297(14)
C35 C36 1.354(13)
C36 C37 1.345(16)
C37 C38 1.429(17)
C38 C39 1.412(15)
O2 C40 1.392(9)
O2 C43 1.477(9)
C40 C41 1.473(12)
C41 C42 1.505(14)
C42 C43 1.519(13)
Yb2 O3 2.048(5)
Yb2 O4 2.322(6)
Yb2 C84 2.581(9)
Yb2 C85 2.592(8)
Yb2 C86 2.598(8)
Yb2 C80 2.602(9)
Yb2 C83 2.619(7)
Yb2 C81 2.632(9)
Yb2 C82 2.646(9)
Yb2 C89 2.663(8)
Yb2 C87 2.667(7)
Yb2 C88 2.690(8)
Ge2 O3 1.762(5)
Ge2 N4 2.063(5)
Ge2 N3 2.089(5)
N3 C51 1.320(7)
N3 C56 1.436(6)
N4 C54 1.331(7)
N4 C68 1.435(6)
C51 C53 1.409(7)
C51 C52 1.522(7)
C53 C54 1.404(7)
C54 C55 1.507(7)
C56 C61 1.403(7)
C56 C57 1.412(7)
C57 C58 1.386(7)
C57 C62 1.514(7)
C58 C59 1.387(8)
C59 C60 1.386(8)
C60 C61 1.392(7)
C61 C65 1.528(7)
C62 C63 1.533(8)
C62 C64 1.533(8)
C65 C67 1.528(8)
C65 C66 1.530(7)
C68 C69 1.397(7)
C68 C73 1.415(7)
C69 C70 1.391(7)
C69 C74 1.538(7)
C70 C71 1.383(8)
C71 C72 1.385(8)
C72 C73 1.404(7)
C73 C77 1.511(8)
C74 C76 1.532(8)
C74 C75 1.545(8)
C77 C79 1.523(8)
C77 C78 1.534(8)
C80 C84 1.376(10)
C80 C81 1.389(10)
C81 C82 1.404(10)
C82 C83 1.435(11)
C83 C84 1.408(10)
C85 C86 1.390(9)
C85 C89 1.438(10)
C86 C87 1.390(9)
C87 C88 1.390(10)
C88 C89 1.397(10)
O4 C90 1.438(9)
O4 C93 1.441(9)
C90 C91 1.499(11)
C91 C92 1.539(13)
C92 C93 1.502(10)
